data_1513490
loop_
_publ_author_name
'Mittal, Nisha'
'Sun, Diana X.'
'Seidel, Daniel'

_publ_section_title
;
 Conjugate-base-stabilized br\/onsted acids: catalytic enantioselective
 pictet-spengler reactions with unmodified tryptamine.
;
_journal_issue 3
_journal_name_full 'Organic letters'
_journal_page_first 1012
_journal_page_last 1015
_journal_paper_doi 10.1021/ol403773a
_journal_volume 16
_journal_year 2014
_chemical_formula_sum 'C22 H23 Br N2 O2'
_chemical_formula_weight 427.33
_chemical_name_systematic
; 
 ? 
;
_space_group_crystal_system orthorhombic
_space_group_IT_number 19
_space_group_name_Hall 'P 2ac 2ab'
_space_group_name_H-M_alt 'P 21 21 21'
_symmetry_space_group_name_Hall 'P 2ac 2ab'
_symmetry_space_group_name_H-M 'P 21 21 21'
_atom_sites_solution_hydrogens geom
_audit_creation_method SHELXL-2013
_cell_angle_alpha 90
_cell_angle_beta 90
_cell_angle_gamma 90
_cell_formula_units_Z 4
_cell_length_a 9.750(2)
_cell_length_b 11.390(3)
_cell_length_c 17.892(4)
_cell_measurement_reflns_used 1865
_cell_measurement_temperature 100(2)
_cell_measurement_theta_max 20.07
_cell_measurement_theta_min 2.28
_cell_volume 1987.0(8)
_computing_cell_refinement 'Bruker SAINT'
_computing_data_collection 'Bruker APEX2'
_computing_data_reduction 'Bruker SAINT'
_computing_molecular_graphics 'Bruker SHELXTL'
_computing_publication_material 'Bruker SHELXTL'
_computing_structure_refinement 'SHELXL-2013 (Sheldrick, 2013)'
_computing_structure_solution 'SHELXS-97 (Sheldrick, 2008)'
_diffrn_ambient_temperature 100(2)
_diffrn_measured_fraction_theta_full 0.533
_diffrn_measured_fraction_theta_max 1.000
_diffrn_measurement_device_type 'Bruker APEX-II CCD'
_diffrn_measurement_method '\f and \w scans'
_diffrn_radiation_type MoK\a
_diffrn_radiation_wavelength 0.71073
_diffrn_reflns_av_R_equivalents 0.1994
_diffrn_reflns_av_unetI/netI 0.1812
_diffrn_reflns_Laue_measured_fraction_full 0.533
_diffrn_reflns_Laue_measured_fraction_max 1.000
_diffrn_reflns_limit_h_max 9
_diffrn_reflns_limit_h_min -9
_diffrn_reflns_limit_k_max 10
_diffrn_reflns_limit_k_min -10
_diffrn_reflns_limit_l_max 17
_diffrn_reflns_limit_l_min -17
_diffrn_reflns_number 8914
_diffrn_reflns_point_group_measured_fraction_full 0.518
_diffrn_reflns_point_group_measured_fraction_max 0.999
_diffrn_reflns_theta_full 25.242
_diffrn_reflns_theta_max 19.979
_diffrn_reflns_theta_min 2.120
_exptl_absorpt_coefficient_mu 2.088
_exptl_absorpt_correction_T_max 0.4257
_exptl_absorpt_correction_T_min 0.2200
_exptl_absorpt_correction_type multi-scan
_exptl_absorpt_process_details 'Bruker SAINT (SADABS)'
_exptl_crystal_colour colourless
_exptl_crystal_density_diffrn 1.428
_exptl_crystal_description needle
_exptl_crystal_F_000 880
_exptl_crystal_size_max 0.330
_exptl_crystal_size_mid 0.060
_exptl_crystal_size_min 0.005
_refine_diff_density_max 0.576
_refine_diff_density_min -0.904
_refine_diff_density_rms 0.127
_refine_ls_abs_structure_details
; 
 Flack x determined using 307 quotients [(I+)-(I-)]/[(I+)+(I-)] 
 (Parsons and Flack (2004), Acta Cryst. A60, s61). 
;
_refine_ls_abs_structure_Flack 0.06(3)
_refine_ls_extinction_method none
_refine_ls_goodness_of_fit_ref 1.091
_refine_ls_hydrogen_treatment constr
_refine_ls_matrix_type full
_refine_ls_number_parameters 247
_refine_ls_number_reflns 1861
_refine_ls_number_restraints 417
_refine_ls_restrained_S_all 0.999
_refine_ls_R_factor_all 0.1579
_refine_ls_R_factor_gt 0.0938
_refine_ls_shift/su_max 0.000
_refine_ls_shift/su_mean 0.000
_refine_ls_structure_factor_coef Fsqd
_refine_ls_weighting_details 'w=1/[\s^2^(Fo^2^)+(0.1000P)^2^+2.0000P] where P=(Fo^2^+2Fc^2^)/3'
_refine_ls_weighting_scheme calc
_refine_ls_wR_factor_gt 0.1992
_refine_ls_wR_factor_ref 0.2250
_reflns_Friedel_coverage 0.693
_reflns_Friedel_fraction_full 0.497
_reflns_Friedel_fraction_max 0.999
_reflns_number_gt 1111
_reflns_number_total 1861
_reflns_threshold_expression 'I > 2\s(I)'
_cod_data_source_file ol403773a_si_002.cif
_cod_data_source_block nishabr_p212121
_cod_original_cell_volume 1987.2(7)
_cod_database_code 1513490
_shelx_space_group_comment
; 
The symmetry employed for this shelxl refinement is uniquely defined 
by the following loop, which should always be used as a source of 
symmetry information in preference to the above space-group names. 
They are only intended as comments. 
;
_shelx_estimated_absorpt_t_min 0.546
_shelx_estimated_absorpt_t_max 0.990
_shelxl_version_number 2013-4

loop_
_space_group_symop_operation_xyz
'x, y, z'
'-x+1/2, -y, z+1/2'
'-x, y+1/2, -z+1/2'
'x+1/2, -y+1/2, -z'

loop_
_atom_site_label
_atom_site_type_symbol
_atom_site_fract_x
_atom_site_fract_y
_atom_site_fract_z
_atom_site_U_iso_or_equiv
_atom_site_adp_type
_atom_site_occupancy
_atom_site_site_symmetry_order
_atom_site_calc_flag
_atom_site_refinement_flags_posn
_atom_site_refinement_flags_adp
Br1 Br 1.1295(3) 0.2459(4) -0.18142(17) 0.0576(12) Uani 1 1 d . U
O1 O 0.9518(17) 0.2096(15) 0.1012(9) 0.035(5) Uani 1 1 d . U
O2 O 0.9907(17) 0.0462(15) 0.1683(9) 0.034(4) Uani 1 1 d . U
N1 N 0.850(2) 0.0354(18) 0.0733(11) 0.030(4) Uani 1 1 d . U
N2 N 0.508(2) 0.078(2) -0.0167(11) 0.032(4) Uani 1 1 d . U
H2 H 0.5050 0.1401 -0.0458 0.039 Uiso 1 1 calc R U
C1 C 0.769(3) 0.091(3) 0.0135(15) 0.031(4) Uani 1 1 d . U
H1 H 0.7621 0.1767 0.0245 0.037 Uiso 1 1 calc R U
C2 C 0.620(3) 0.036(2) 0.0214(14) 0.031(4) Uani 1 1 d . U
C3 C 0.399(3) 0.001(2) 0.0001(14) 0.030(4) Uani 1 1 d . U
C4 C 0.260(3) 0.010(2) -0.0297(15) 0.029(5) Uani 1 1 d . U
H4 H 0.2313 0.0682 -0.0646 0.035 Uiso 1 1 calc R U
C5 C 0.178(3) -0.074(2) -0.0005(13) 0.030(5) Uani 1 1 d . U
H5 H 0.0845 -0.0748 -0.0161 0.036 Uiso 1 1 calc R U
C6 C 0.218(3) -0.160(2) 0.0500(15) 0.033(5) Uani 1 1 d . U
H6 H 0.1532 -0.2172 0.0665 0.040 Uiso 1 1 calc R U
C7 C 0.351(3) -0.163(2) 0.0766(14) 0.031(5) Uani 1 1 d . U
H7 H 0.3807 -0.2199 0.1120 0.038 Uiso 1 1 calc R U
C8 C 0.436(3) -0.082(3) 0.0497(15) 0.031(4) Uani 1 1 d . U
C9 C 0.589(3) -0.058(2) 0.0616(14) 0.030(4) Uani 1 1 d . U
C10 C 0.688(2) -0.123(2) 0.1110(15) 0.029(5) Uani 1 1 d . U
H10A H 0.6741 -0.2093 0.1072 0.035 Uiso 1 1 calc R U
H10B H 0.6776 -0.0993 0.1639 0.035 Uiso 1 1 calc R U
C11 C 0.834(2) -0.088(2) 0.0806(15) 0.031(5) Uani 1 1 d . U
H11A H 0.9053 -0.1184 0.1150 0.037 Uiso 1 1 calc R U
H11B H 0.8486 -0.1253 0.0312 0.037 Uiso 1 1 calc R U
C12 C 0.825(3) 0.077(2) -0.0621(15) 0.030(4) Uani 1 1 d . U
C13 C 0.929(3) 0.158(2) -0.0852(15) 0.031(5) Uani 1 1 d . U
H13 H 0.9551 0.2233 -0.0554 0.037 Uiso 1 1 calc R U
C14 C 0.987(3) 0.135(2) -0.1524(14) 0.032(5) Uani 1 1 d . U
C15 C 0.951(3) 0.048(2) -0.2004(15) 0.035(5) Uani 1 1 d . U
H15 H 0.9954 0.0373 -0.2473 0.042 Uiso 1 1 calc R U
C16 C 0.846(3) -0.026(2) -0.1768(16) 0.038(5) Uani 1 1 d . U
H16 H 0.8146 -0.0889 -0.2076 0.045 Uiso 1 1 calc R U
C17 C 0.789(3) -0.007(2) -0.1100(15) 0.035(5) Uani 1 1 d . U
H17 H 0.7164 -0.0580 -0.0953 0.042 Uiso 1 1 calc R U
C18 C 0.935(3) 0.112(3) 0.1139(16) 0.030(4) Uani 1 1 d . U
C19 C 1.097(3) 0.104(3) 0.2226(15) 0.037(5) Uani 1 1 d . U
C20 C 1.134(3) -0.001(3) 0.2671(15) 0.052(7) Uani 1 1 d . U
H20A H 1.2023 0.0202 0.3049 0.078 Uiso 1 1 calc R U
H20B H 1.1722 -0.0615 0.2340 0.078 Uiso 1 1 calc R U
H20C H 1.0518 -0.0319 0.2918 0.078 Uiso 1 1 calc R U
C21 C 1.029(3) 0.195(2) 0.2635(16) 0.048(7) Uani 1 1 d . U
H21A H 0.9416 0.1648 0.2829 0.072 Uiso 1 1 calc R U
H21B H 1.0110 0.2616 0.2303 0.072 Uiso 1 1 calc R U
H21C H 1.0867 0.2203 0.3052 0.072 Uiso 1 1 calc R U
C22 C 1.218(3) 0.145(3) 0.1756(17) 0.056(7) Uani 1 1 d . U
H22A H 1.1864 0.2056 0.1404 0.083 Uiso 1 1 calc R U
H22B H 1.2555 0.0787 0.1477 0.083 Uiso 1 1 calc R U
H22C H 1.2886 0.1782 0.2082 0.083 Uiso 1 1 calc R U

loop_
_atom_site_aniso_label
_atom_site_aniso_U_11
_atom_site_aniso_U_22
_atom_site_aniso_U_33
_atom_site_aniso_U_23
_atom_site_aniso_U_13
_atom_site_aniso_U_12
Br1 0.0168(14) 0.077(2) 0.079(2) 0.005(3) 0.0097(18) -0.006(3)
O1 0.016(8) 0.037(9) 0.054(9) 0.002(8) 0.001(8) -0.002(8)
O2 0.022(7) 0.043(7) 0.036(7) 0.000(6) -0.003(6) -0.002(6)
N1 0.018(7) 0.035(7) 0.038(7) 0.000(6) -0.002(6) 0.000(6)
N2 0.019(7) 0.038(8) 0.041(8) 0.009(7) -0.004(7) -0.002(7)
C1 0.021(7) 0.032(7) 0.038(7) 0.003(6) -0.006(6) -0.003(7)
C2 0.021(6) 0.036(8) 0.038(8) 0.007(6) -0.007(6) -0.002(7)
C3 0.020(6) 0.033(8) 0.037(8) 0.003(7) 0.001(7) -0.003(7)
C4 0.019(7) 0.034(9) 0.034(9) 0.003(7) 0.000(7) -0.001(7)
C5 0.017(8) 0.036(9) 0.037(9) 0.005(7) 0.002(7) -0.002(7)
C6 0.023(8) 0.036(9) 0.041(9) 0.005(7) 0.001(8) -0.003(8)
C7 0.023(8) 0.033(8) 0.039(9) 0.004(7) 0.004(7) 0.006(7)
C8 0.022(6) 0.034(8) 0.035(8) 0.003(7) 0.000(7) 0.002(6)
C9 0.023(6) 0.032(8) 0.034(8) 0.004(6) -0.006(7) 0.001(6)
C10 0.019(7) 0.033(8) 0.036(9) 0.005(7) -0.007(7) -0.001(7)
C11 0.019(7) 0.034(7) 0.039(9) 0.004(7) -0.003(8) -0.001(8)
C12 0.021(7) 0.033(8) 0.036(7) 0.002(7) -0.006(6) 0.006(7)
C13 0.022(8) 0.034(9) 0.035(8) 0.000(7) -0.005(7) 0.005(7)
C14 0.023(8) 0.035(8) 0.037(8) 0.003(7) -0.003(7) 0.006(7)
C15 0.030(8) 0.038(9) 0.038(8) 0.000(7) 0.001(8) 0.009(7)
C16 0.031(9) 0.040(9) 0.042(8) -0.003(8) 0.000(8) 0.004(7)
C17 0.028(9) 0.038(9) 0.040(8) -0.001(7) -0.002(7) 0.000(7)
C18 0.017(8) 0.034(8) 0.038(8) 0.002(7) -0.001(6) 0.000(7)
C19 0.026(8) 0.047(9) 0.039(9) -0.001(7) -0.003(7) -0.003(8)
C20 0.036(14) 0.066(14) 0.055(14) 0.012(11) -0.009(12) 0.012(13)
C21 0.031(14) 0.060(14) 0.053(14) -0.019(11) -0.010(11) 0.003(11)
C22 0.026(12) 0.074(16) 0.067(15) 0.008(13) 0.000(11) -0.008(11)

loop_
_atom_type_symbol
_atom_type_description
_atom_type_scat_dispersion_real
_atom_type_scat_dispersion_imag
_atom_type_scat_source
C C 0.0033 0.0016 'International Tables Vol C Tables 4.2.6.8 and 6.1.1.4'
H H 0.0000 0.0000 'International Tables Vol C Tables 4.2.6.8 and 6.1.1.4'
N N 0.0061 0.0033 'International Tables Vol C Tables 4.2.6.8 and 6.1.1.4'
O O 0.0106 0.0060 'International Tables Vol C Tables 4.2.6.8 and 6.1.1.4'
Br Br -0.2901 2.4595 'International Tables Vol C Tables 4.2.6.8 and 6.1.1.4'

loop_
_geom_angle_atom_site_label_1
_geom_angle_atom_site_label_2
_geom_angle_atom_site_label_3
_geom_angle
C18 O2 C19 119(2)
C18 N1 C11 129(2)
C18 N1 C1 115(2)
C11 N1 C1 116(2)
C2 N2 C3 106(2)
C2 N2 H2 126.9
C3 N2 H2 126.9
C12 C1 N1 115(2)
C12 C1 C2 113(2)
N1 C1 C2 105(2)
C12 C1 H1 108.1
N1 C1 H1 108.1
C2 C1 H1 108.1
C9 C2 N2 112(3)
C9 C2 C1 125(2)
N2 C2 C1 123(2)
C8 C3 N2 112(2)
C8 C3 C4 123(3)
N2 C3 C4 125(2)
C5 C4 C3 111(2)
C5 C4 H4 124.7
C3 C4 H4 124.7
C4 C5 C6 126(3)
C4 C5 H5 117.1
C6 C5 H5 117.1
C5 C6 C7 120(3)
C5 C6 H6 119.9
C7 C6 H6 119.9
C8 C7 C6 116(3)
C8 C7 H7 121.9
C6 C7 H7 121.9
C7 C8 C3 124(3)
C7 C8 C9 132(3)
C3 C8 C9 103(3)
C2 C9 C10 125(2)
C2 C9 C8 107(2)
C10 C9 C8 128(2)
C9 C10 C11 105(2)
C9 C10 H10A 110.8
C11 C10 H10A 110.8
C9 C10 H10B 110.8
C11 C10 H10B 110.8
H10A C10 H10B 108.9
N1 C11 C10 112(2)
N1 C11 H11A 109.1
C10 C11 H11A 109.1
N1 C11 H11B 109.1
C10 C11 H11B 109.1
H11A C11 H11B 107.9
C17 C12 C13 118(3)
C17 C12 C1 125(3)
C13 C12 C1 117(2)
C14 C13 C12 115(3)
C14 C13 H13 122.3
C12 C13 H13 122.3
C13 C14 C15 126(3)
C13 C14 Br1 114(2)
C15 C14 Br1 119(2)
C14 C15 C16 116(3)
C14 C15 H15 121.9
C16 C15 H15 121.9
C17 C16 C15 119(3)
C17 C16 H16 120.7
C15 C16 H16 120.7
C16 C17 C12 126(3)
C16 C17 H17 117.2
C12 C17 H17 117.2
O1 C18 O2 129(3)
O1 C18 N1 126(3)
O2 C18 N1 105(2)
C21 C19 C20 115(2)
C21 C19 C22 115(3)
C20 C19 C22 111(2)
C21 C19 O2 108(2)
C20 C19 O2 99(2)
C22 C19 O2 107(2)
C19 C20 H20A 109.5
C19 C20 H20B 109.5
H20A C20 H20B 109.5
C19 C20 H20C 109.5
H20A C20 H20C 109.5
H20B C20 H20C 109.5
C19 C21 H21A 109.5
C19 C21 H21B 109.5
H21A C21 H21B 109.5
C19 C21 H21C 109.5
H21A C21 H21C 109.5
H21B C21 H21C 109.5
C19 C22 H22A 109.5
C19 C22 H22B 109.5
H22A C22 H22B 109.5
C19 C22 H22C 109.5
H22A C22 H22C 109.5
H22B C22 H22C 109.5

loop_
_geom_bond_atom_site_label_1
_geom_bond_atom_site_label_2
_geom_bond_distance
Br1 C14 1.94(3)
O1 C18 1.15(3)
O2 C18 1.34(3)
O2 C19 1.57(3)
N1 C18 1.41(3)
N1 C11 1.42(3)
N1 C1 1.47(3)
N2 C2 1.37(3)
N2 C3 1.42(3)
N2 H2 0.8800
C1 C12 1.47(3)
C1 C2 1.58(4)
C1 H1 1.0000
C2 C9 1.33(3)
C3 C8 1.34(3)
C3 C4 1.46(4)
C4 C5 1.36(3)
C4 H4 0.9500
C5 C6 1.39(3)
C5 H5 0.9500
C6 C7 1.39(4)
C6 H6 0.9500
C7 C8 1.33(3)
C7 H7 0.9500
C8 C9 1.53(4)
C9 C10 1.51(3)
C10 C11 1.57(3)
C10 H10A 0.9900
C10 H10B 0.9900
C11 H11A 0.9900
C11 H11B 0.9900
C12 C17 1.33(3)
C12 C13 1.43(3)
C13 C14 1.36(3)
C13 H13 0.9500
C14 C15 1.36(3)
C15 C16 1.40(3)
C15 H15 0.9500
C16 C17 1.33(3)
C16 H16 0.9500
C17 H17 0.9500
C19 C21 1.43(3)
C19 C20 1.48(4)
C19 C22 1.52(4)
C20 H20A 0.9800
C20 H20B 0.9800
C20 H20C 0.9800
C21 H21A 0.9800
C21 H21B 0.9800
C21 H21C 0.9800
C22 H22A 0.9800
C22 H22B 0.9800
C22 H22C 0.9800

loop_
_geom_hbond_atom_site_label_D
_geom_hbond_atom_site_label_H
_geom_hbond_atom_site_label_A
_geom_hbond_distance_DH
_geom_hbond_distance_HA
_geom_hbond_distance_DA
_geom_hbond_angle_DHA
_geom_hbond_site_symmetry_A
N2 H2 O1 0.88 2.04 2.91(3) 165.9 4_455

loop_
_geom_torsion_atom_site_label_1
_geom_torsion_atom_site_label_2
_geom_torsion_atom_site_label_3
_geom_torsion_atom_site_label_4
_geom_torsion
C18 N1 C1 C12 100(3)
C11 N1 C1 C12 -78(3)
C18 N1 C1 C2 -136(2)
C11 N1 C1 C2 46(3)
C3 N2 C2 C9 -2(3)
C3 N2 C2 C1 175(2)
C12 C1 C2 C9 112(3)
N1 C1 C2 C9 -14(4)
C12 C1 C2 N2 -65(3)
N1 C1 C2 N2 170(2)
C2 N2 C3 C8 4(3)
C2 N2 C3 C4 -179(3)
C8 C3 C4 C5 0(4)
N2 C3 C4 C5 -178(2)
C3 C4 C5 C6 -1(4)
C4 C5 C6 C7 2(4)
C5 C6 C7 C8 -1(4)
C6 C7 C8 C3 0(4)
C6 C7 C8 C9 -177(3)
N2 C3 C8 C7 178(2)
C4 C3 C8 C7 0(4)
N2 C3 C8 C9 -4(3)
C4 C3 C8 C9 178(2)
N2 C2 C9 C10 -179(2)
C1 C2 C9 C10 5(4)
N2 C2 C9 C8 -1(3)
C1 C2 C9 C8 -177(2)
C7 C8 C9 C2 -179(3)
C3 C8 C9 C2 3(3)
C7 C8 C9 C10 -2(5)
C3 C8 C9 C10 -179(3)
C2 C9 C10 C11 -21(4)
C8 C9 C10 C11 162(3)
C18 N1 C11 C10 112(3)
C1 N1 C11 C10 -70(3)
C9 C10 C11 N1 51(3)
N1 C1 C12 C17 95(3)
C2 C1 C12 C17 -25(4)
N1 C1 C12 C13 -84(3)
C2 C1 C12 C13 156(2)
C17 C12 C13 C14 -5(3)
C1 C12 C13 C14 174(2)
C12 C13 C14 C15 4(4)
C12 C13 C14 Br1 -179.3(17)
C13 C14 C15 C16 -1(4)
Br1 C14 C15 C16 -178.0(18)
C14 C15 C16 C17 0(4)
C15 C16 C17 C12 -1(4)
C13 C12 C17 C16 3(4)
C1 C12 C17 C16 -175(3)
C19 O2 C18 O1 -2(4)
C19 O2 C18 N1 177.5(18)
C11 N1 C18 O1 173(3)
C1 N1 C18 O1 -5(4)
C11 N1 C18 O2 -7(3)
C1 N1 C18 O2 175.5(19)
C18 O2 C19 C21 64(3)
C18 O2 C19 C20 -177(2)
C18 O2 C19 C22 -61(3)
